data_2213734
loop_
_publ_author_name
'Duan, Xine'
'Tong, Hong-Bo'
'Bai, Sheng-Di'

_publ_section_title
;
 Dimethyl[1-(pentadienylidene)ethyl]amine
;
_journal_coeditor_code CV2228
_journal_issue 6
_journal_name_full 'Acta Crystallographica Section E'
_journal_page_first o2855
_journal_page_last o2856
_journal_paper_doi 10.1107/S1600536807017588
_journal_volume 63
_journal_year 2007
_chemical_formula_iupac 'C9 H13 N'
_chemical_formula_moiety 'C9 H13 N'
_chemical_formula_sum 'C9 H13 N'
_chemical_formula_weight 135.20
_chemical_name_common
;
6,6-dimethylamino-6-methylfulvene
;
_chemical_name_systematic
;
Dimethyl[1-(pentadienylidene)ethyl]amine
;
_space_group_IT_number 14
_symmetry_cell_setting monoclinic
_symmetry_space_group_name_Hall '-P 2ybc'
_symmetry_space_group_name_H-M 'P 1 21/c 1'
_atom_sites_solution_hydrogens geom
_atom_sites_solution_primary direct
_atom_sites_solution_secondary difmap
_audit_creation_method SHELXL-97
_cell_angle_alpha 90.00
_cell_angle_beta 90.423(5)
_cell_angle_gamma 90.00
_cell_formula_units_Z 4
_cell_length_a 7.167(3)
_cell_length_b 9.505(4)
_cell_length_c 11.647(4)
_cell_measurement_reflns_used 977
_cell_measurement_temperature 213(2)
_cell_measurement_theta_max 22.59
_cell_measurement_theta_min 2.766
_cell_volume 793.4(5)
_computing_cell_refinement 'SAINT (Siemens, 1996)'
_computing_data_collection 'SMART (Siemens, 1996)'
_computing_data_reduction SAINT
_computing_molecular_graphics 'PLATON (Spek, 2003)'
_computing_publication_material SHELXL97
_computing_structure_refinement 'SHELXL97 (Sheldrick, 1997)'
_computing_structure_solution 'SHELXS97 (Sheldrick, 1997)'
_diffrn_ambient_temperature 213(2)
_diffrn_measured_fraction_theta_full 0.999
_diffrn_measured_fraction_theta_max 0.999
_diffrn_measurement_device_type 'Siemens SMART CCD area-detector'
_diffrn_measurement_method \w
_diffrn_radiation_monochromator graphite
_diffrn_radiation_source 'fine-focus sealed tube'
_diffrn_radiation_type MoK\a
_diffrn_radiation_wavelength 0.71073
_diffrn_reflns_av_R_equivalents 0.0309
_diffrn_reflns_av_sigmaI/netI 0.0389
_diffrn_reflns_limit_h_max 8
_diffrn_reflns_limit_h_min -5
_diffrn_reflns_limit_k_max 10
_diffrn_reflns_limit_k_min -11
_diffrn_reflns_limit_l_max 11
_diffrn_reflns_limit_l_min -13
_diffrn_reflns_number 3179
_diffrn_reflns_theta_full 25.01
_diffrn_reflns_theta_max 25.01
_diffrn_reflns_theta_min 2.77
_diffrn_standards_decay_% 0
_diffrn_standards_interval_count 0
_diffrn_standards_number 0
_exptl_absorpt_coefficient_mu 0.066
_exptl_absorpt_correction_T_max 0.9869
_exptl_absorpt_correction_T_min 0.9804
_exptl_absorpt_correction_type multi-scan
_exptl_absorpt_process_details '(SADABS; Sheldrick, 1996)'
_exptl_crystal_colour light-yellow
_exptl_crystal_density_diffrn 1.132
_exptl_crystal_density_method 'not measured'
_exptl_crystal_description Block
_exptl_crystal_F_000 296
_exptl_crystal_size_max 0.30
_exptl_crystal_size_mid 0.20
_exptl_crystal_size_min 0.20
_refine_diff_density_max 0.277
_refine_diff_density_min -0.137
_refine_ls_extinction_method none
_refine_ls_goodness_of_fit_ref 1.213
_refine_ls_hydrogen_treatment constr
_refine_ls_matrix_type full
_refine_ls_number_parameters 94
_refine_ls_number_reflns 1392
_refine_ls_number_restraints 0
_refine_ls_restrained_S_all 1.213
_refine_ls_R_factor_all 0.0876
_refine_ls_R_factor_gt 0.0732
_refine_ls_shift/su_max 0.000
_refine_ls_shift/su_mean 0.000
_refine_ls_structure_factor_coef Fsqd
_refine_ls_weighting_details 'calc w=1/[\s^2^(Fo^2^)+(0.0382P)^2^+0.5049P] where P=(Fo^2^+2Fc^2^)/3'
_refine_ls_weighting_scheme calc
_refine_ls_wR_factor_gt 0.1488
_refine_ls_wR_factor_ref 0.1552
_reflns_number_gt 1191
_reflns_number_total 1392
_reflns_threshold_expression I>2\s(I)
_cod_data_source_file cv2228.cif
_cod_data_source_block I
_cod_depositor_comments
;
The following automatic conversions were performed:
'_symmetry_cell_setting' value 'Monoclinic' changed to 'monoclinic'
according to '/home/saulius/struct/CIF-dictionaries/cif_core.dic'
dictionary named 'cif_core.dic' version 2.4.1 from 2010-06-29.

Automatic conversion script
Id: cif_fix_enum 1527 2010-12-29 10:47:43Z saulius 

The following automatic conversions were performed:

'_symmetry_cell_setting' value 'Monoclinic' changed to 'monoclinic'
according to /home/saulius/struct/CIF-dictionaries/cif_core.dic
dictionary named 'cif_core.dic' version 2.4.1 from 2010-06-29.

Automatic conversion script
Id: cif_fix_values 1715 2011-07-08 13:25:40Z adriana 
;
_cod_original_sg_symbol_H-M 'P 21/c'
_cod_database_code 2213734
_cod_database_fobs_code 2213734

loop_
_symmetry_equiv_pos_as_xyz
'x, y, z'
'-x, y+1/2, -z+1/2'
'-x, -y, -z'
'x, -y-1/2, z-1/2'

loop_
_atom_site_type_symbol
_atom_site_label
_atom_site_fract_x
_atom_site_fract_y
_atom_site_fract_z
_atom_site_U_iso_or_equiv
_atom_site_adp_type
_atom_site_calc_flag
_atom_site_refinement_flags
_atom_site_occupancy
N N1 0.3040(3) 1.1281(2) 0.1573(2) 0.0444(6) Uani d . 1
C C7 0.2579(4) 1.0806(3) -0.0418(2) 0.0449(7) Uani d . 1
H H7A 0.1468 1.1353 -0.0538 0.067 Uiso calc R 1
H H7B 0.2568 1.0012 -0.0927 0.067 Uiso calc R 1
H H7C 0.3654 1.1377 -0.0570 0.067 Uiso calc R 1
C C6 0.2651(3) 1.0301(3) 0.0803(2) 0.0392(7) Uani d . 1
C C1 0.2298(3) 0.8876(3) 0.1066(2) 0.0370(6) Uani d . 1
C C2 0.2253(4) 0.7788(3) 0.0218(2) 0.0423(7) Uani d . 1
H H2 0.2548 0.7898 -0.0553 0.051 Uiso calc R 1
C C3 0.1713(4) 0.6574(3) 0.0720(3) 0.0510(8) Uani d . 1
H H3 0.1599 0.5708 0.0355 0.061 Uiso calc R 1
C C4 0.1350(4) 0.6840(3) 0.1891(3) 0.0523(8) Uani d . 1
H H4 0.0928 0.6183 0.2421 0.063 Uiso calc R 1
C C5 0.1721(4) 0.8223(3) 0.2113(2) 0.0453(7) Uani d . 1
H H5 0.1616 0.8664 0.2822 0.054 Uiso calc R 1
C C9 0.2993(5) 1.2787(3) 0.1312(3) 0.0590(9) Uani d . 1
H H9A 0.4182 1.3074 0.1017 0.088 Uiso calc R 1
H H9B 0.2728 1.3306 0.1999 0.088 Uiso calc R 1
H H9C 0.2040 1.2968 0.0748 0.088 Uiso calc R 1
C C8 0.3605(4) 1.0957(3) 0.2762(2) 0.0566(9) Uani d . 1
H H8A 0.2542 1.1029 0.3255 0.085 Uiso calc R 1
H H8B 0.4546 1.1612 0.3008 0.085 Uiso calc R 1
H H8C 0.4097 1.0019 0.2797 0.085 Uiso calc R 1

loop_
_atom_site_aniso_label
_atom_site_aniso_U_11
_atom_site_aniso_U_22
_atom_site_aniso_U_33
_atom_site_aniso_U_12
_atom_site_aniso_U_13
_atom_site_aniso_U_23
N1 0.0392(13) 0.0352(13) 0.0588(15) 0.0017(10) -0.0024(11) -0.0064(11)
C7 0.0408(15) 0.0464(16) 0.0474(16) -0.0046(13) -0.0013(13) 0.0095(13)
C6 0.0255(13) 0.0441(15) 0.0478(16) 0.0046(12) 0.0005(11) -0.0030(12)
C1 0.0290(13) 0.0347(14) 0.0472(16) 0.0023(11) -0.0017(11) -0.0005(11)
C2 0.0435(16) 0.0417(15) 0.0417(15) 0.0037(13) -0.0037(12) -0.0028(12)
C3 0.0519(18) 0.0336(15) 0.067(2) 0.0004(13) -0.0152(15) -0.0040(13)
C4 0.0453(17) 0.0485(18) 0.0630(19) -0.0055(14) -0.0073(14) 0.0201(15)
C5 0.0405(16) 0.0515(17) 0.0437(16) 0.0024(13) -0.0038(12) 0.0020(13)
C9 0.059(2) 0.0349(16) 0.083(2) -0.0021(14) 0.0003(17) -0.0045(15)
C8 0.0575(19) 0.060(2) 0.0521(18) 0.0103(16) -0.0170(15) -0.0179(15)

loop_
_atom_type_symbol
_atom_type_description
_atom_type_scat_dispersion_real
_atom_type_scat_dispersion_imag
_atom_type_scat_source
C C 0.0033 0.0016 'International Tables Vol C Tables 4.2.6.8 and 6.1.1.4'
H H 0.0000 0.0000 'International Tables Vol C Tables 4.2.6.8 and 6.1.1.4'
N N 0.0061 0.0033 'International Tables Vol C Tables 4.2.6.8 and 6.1.1.4'

loop_
_geom_angle_atom_site_label_1
_geom_angle_atom_site_label_2
_geom_angle_atom_site_label_3
_geom_angle
C6 N1 C9 122.9(2)
C6 N1 C8 123.1(2)
C9 N1 C8 114.0(2)
C6 C7 H7A 109.5
C6 C7 H7B 109.5
H7A C7 H7B 109.5
C6 C7 H7C 109.5
H7A C7 H7C 109.5
H7B C7 H7C 109.5
N1 C6 C1 124.5(2)
N1 C6 C7 115.0(2)
C1 C6 C7 120.5(2)
C6 C1 C2 123.2(2)
C6 C1 C5 130.8(2)
C2 C1 C5 105.6(2)
C3 C2 C1 108.9(2)
C3 C2 H2 125.6
C1 C2 H2 125.6
C2 C3 C4 108.7(2)
C2 C3 H3 125.7
C4 C3 H3 125.7
C5 C4 C3 108.5(3)
C5 C4 H4 125.7
C3 C4 H4 125.7
C4 C5 C1 108.2(3)
C4 C5 H5 125.9
C1 C5 H5 125.9
N1 C9 H9A 109.5
N1 C9 H9B 109.5
H9A C9 H9B 109.5
N1 C9 H9C 109.5
H9A C9 H9C 109.5
H9B C9 H9C 109.5
N1 C8 H8A 109.5
N1 C8 H8B 109.5
H8A C8 H8B 109.5
N1 C8 H8C 109.5
H8A C8 H8C 109.5
H8B C8 H8C 109.5

loop_
_geom_bond_atom_site_label_1
_geom_bond_atom_site_label_2
_geom_bond_distance
N1 C6 1.322(3)
N1 C9 1.463(4)
N1 C8 1.472(3)
C7 C6 1.501(3)
C7 H7A 0.9600
C7 H7B 0.9600
C7 H7C 0.9600
C6 C1 1.412(4)
C1 C2 1.430(4)
C1 C5 1.432(4)
C2 C3 1.351(4)
C2 H2 0.9300
C3 C4 1.413(4)
C3 H3 0.9300
C4 C5 1.365(4)
C4 H4 0.9300
C5 H5 0.9300
C9 H9A 0.9600
C9 H9B 0.9600
C9 H9C 0.9600
C8 H8A 0.9600
C8 H8B 0.9600
C8 H8C 0.9600

loop_
_geom_hbond_atom_site_label_D
_geom_hbond_atom_site_label_H
_geom_hbond_atom_site_label_A
_geom_hbond_site_symmetry_A
_geom_hbond_distance_DH
_geom_hbond_distance_HA
_geom_hbond_distance_DA
_geom_hbond_angle_DHA
_geom_hbond_publ_flag
C7 H7A Cg 3_575 0.96 2.68 3.615(3) 166 y

loop_
_cod_related_entry_id
_cod_related_entry_database
_cod_related_entry_code
1 ChemSpider 508598
